data_1576761
loop_
_publ_author_name
'Liu, Xiaolin'
'Ki, Taeyoung'
'Yoo, Seungwoo'
'Deng, Guocheng'
'Bootharaju, Megalamane S.'
'Hyeon, Taeghwan'

_publ_section_title
;
 From chain to framework: atomically precise silver cluster-assembled
 architectures.
;
_journal_issue 8
_journal_name_full Nanoscale
_journal_page_first 4111
_journal_page_last 4116
_journal_paper_doi 10.1039/d5nr04708k
_journal_volume 18
_journal_year 2026
_chemical_formula_moiety 'C75 H96 Ag12 F18 N6 O12 S6'
_chemical_formula_sum 'C75 H96 Ag12 F18 N6 O12 S6'
_chemical_formula_weight 3102.37
_space_group_crystal_system trigonal
_space_group_IT_number 167
_space_group_name_Hall '-R 3 2"c'
_space_group_name_H-M_alt 'R -3 c :H'
_atom_sites_solution_hydrogens geom
_atom_sites_solution_primary iterative
_audit_creation_date 2025-05-09
_audit_creation_method
;
Olex2 1.3-alpha
(compiled 2020.11.12 svn.r5f609507 for OlexSys, GUI svn.r6408)
;
_audit_update_record
;
2025-05-12 deposited with the CCDC.	2026-01-21 downloaded from the CCDC.
;
_cell_angle_alpha 90
_cell_angle_beta 90
_cell_angle_gamma 120
_cell_formula_units_Z 6
_cell_length_a 28.7264(3)
_cell_length_b 28.7264(3)
_cell_length_c 22.2243(3)
_cell_measurement_reflns_used 30757
_cell_measurement_temperature 100(2)
_cell_measurement_theta_max 70.3940
_cell_measurement_theta_min 4.3430
_cell_volume 15882.6(3)
_computing_cell_refinement 'CrysAlisPro 1.171.42.72a (Rigaku OD, 2022)'
_computing_data_collection 'CrysAlisPro 1.171.42.72a (Rigaku OD, 2022)'
_computing_data_reduction 'CrysAlisPro 1.171.42.72a (Rigaku OD, 2022)'
_computing_molecular_graphics 'Olex2 1.3-alpha (Dolomanov et al., 2009)'
_computing_publication_material 'Olex2 1.3-alpha (Dolomanov et al., 2009)'
_computing_structure_refinement 'SHELXL 2018/3 (Sheldrick, 2015)'
_computing_structure_solution 'olex2.solve 1.3-alpha (Bourhis et al., 2015)'
_diffrn_ambient_temperature 100(2)
_diffrn_detector 'Hybrid Pixel Array Detector'
_diffrn_detector_area_resol_mean 5.8140
_diffrn_measured_fraction_theta_full 1.000
_diffrn_measured_fraction_theta_max 0.998
_diffrn_measurement_details
;
List of Runs (angles in degrees, time in seconds):

  # Type    Start    End  Width  t~exp~   \w     \q     \k     \f   Frames
#--------------------------------------------------------------------------
  1  \w     49.00  86.00   0.50    5.50    --   38.00 -82.00-120.00   74
  2  \w     81.00 113.00   0.50    5.50    --   38.00  82.00 120.00   64
  3  \w    -11.00  68.00   0.50    5.50    --   38.00  82.00-180.00  158
  4  \w      9.00  62.00   0.50    5.50    --   38.00  82.00  30.00  106
  5  \w     49.00 126.00   0.50    5.50    --   38.00 -38.00 -90.00  154
  6  \w    -48.00   8.00   0.50    5.50    --   38.00 -82.00-120.00  112
  7  \w      7.00  75.00   0.50    5.50    --   38.00  82.00 120.00  136
  8  \w     -8.00 112.00   0.50    5.50    --   38.00  82.00-120.00  240
  9  \w     84.00 126.00   0.50    5.50    --   38.00  82.00  30.00   84
 10  \w     -7.00 126.00   0.50    5.50    --   38.00  82.00 -60.00  266
 11  \w      6.00  32.00   0.50    5.50    --   38.00 -57.00  60.00   52
 12  \w      0.00  36.00   0.50    5.50    --   38.00 -38.00 -90.00   72
 13  \w     70.00  96.00   0.50   13.00    --  103.80 -82.00  60.00   52
 14  \w     39.00 100.00   0.50   13.00    --  103.80 -82.00-180.00  122
 15  \w    102.00 137.00   0.50   13.00    --  103.80  12.00 150.00   70
 16  \w     42.00 192.00   0.50   13.00    --  103.80  12.00   0.00  300
 17  \w     98.00 193.00   0.50   13.00    --  103.80  12.00 -90.00  190
 18  \w     14.00  91.00   0.50   13.00    --  103.80  12.00 150.00  154
 19  \w    125.00 151.00   0.50   13.00    --  103.80 -82.00  20.79   52
 20  \w     14.00  87.00   0.50   13.00    --  103.80  12.00 -90.00  146
 21  \w     14.00 142.00   0.50   13.00    --  103.80 -63.00-120.00  256
 22  \w     23.00 153.00   0.50   13.00    --  103.80 -82.00  90.00  260
 23  \w     73.00  99.00   0.50   13.00    --  103.80 -82.00  30.00   52
 24  \w     88.00 114.00   0.50   13.00    --  103.80 -82.00-120.00   52
 25  \w    120.00 146.00   0.50   13.00    --  103.80 -63.00-180.00   52
 26  \w     14.00 137.00   0.50   13.00    --  103.80 -82.00 150.00  246
 27  \w     48.00 149.00   0.50   13.00    --  103.80 -82.00 -90.00  202
 28  \w     22.00 147.00   0.50   13.00    --  103.80 -63.00 -30.00  250
 29  \w    162.00 192.00   0.50   13.00    --  103.80  50.00-180.00   60
 30  \w     79.00 104.00   0.50   13.00    --  103.80 -82.00-150.00   50
 31  \w     53.00  79.00   0.50   13.00    --  103.80  50.00-180.00   52
 32  \w     15.00  70.00   0.50   13.00    --  103.80 -82.00-120.00  110
 33  \w     97.00 123.00   0.50   13.00    --  103.80 -82.00 -30.00   52
 34  \w     20.00 126.00   0.50   13.00    --  103.80 -82.00 120.00  212
 35  \w     73.00 108.00   0.50   13.00    --  103.80 -82.00 -60.00   70
 36  \w     73.00  98.00   0.50   13.00    --  103.80 -82.00   0.00   50
 37  \w     23.00  48.00   0.50   13.00    --  103.80 -82.00 -30.00   50
 38  \w     18.00  47.00   0.50   13.00    --  103.80 -63.00-180.00   58
 39  \w     74.00 100.00   0.50   13.00    --  103.80 -82.00  20.79   52
 40  \w     22.00  49.00   0.50   13.00    --  103.80 -82.00  20.79   54
;
_diffrn_measurement_device 'four-circle diffractometer'
_diffrn_measurement_device_type 'XtaLAB AFC12 (RINC): Kappa dual home/near'
_diffrn_measurement_method '\w scans'
_diffrn_orient_matrix_type 'CrysAlisPro convention (1999,Acta A55,543-557)'
_diffrn_orient_matrix_UB_11 0.0016258000
_diffrn_orient_matrix_UB_12 0.0056455000
_diffrn_orient_matrix_UB_13 0.0690338000
_diffrn_orient_matrix_UB_21 -0.0221129000
_diffrn_orient_matrix_UB_22 0.0388564000
_diffrn_orient_matrix_UB_23 -0.0051062000
_diffrn_orient_matrix_UB_31 -0.0578315000
_diffrn_orient_matrix_UB_32 -0.0478580000
_diffrn_orient_matrix_UB_33 0.0039874000
_diffrn_radiation_monochromator mirror
_diffrn_radiation_probe x-ray
_diffrn_radiation_type 'Cu K\a'
_diffrn_radiation_wavelength 1.54184
_diffrn_reflns_av_R_equivalents 0.1479
_diffrn_reflns_av_unetI/netI 0.0403
_diffrn_reflns_Laue_measured_fraction_full 1.000
_diffrn_reflns_Laue_measured_fraction_max 0.998
_diffrn_reflns_limit_h_max 33
_diffrn_reflns_limit_h_min -35
_diffrn_reflns_limit_k_max 34
_diffrn_reflns_limit_k_min -34
_diffrn_reflns_limit_l_max 26
_diffrn_reflns_limit_l_min -27
_diffrn_reflns_number 55884
_diffrn_reflns_point_group_measured_fraction_full 1.000
_diffrn_reflns_point_group_measured_fraction_max 0.998
_diffrn_reflns_theta_full 67.684
_diffrn_reflns_theta_max 70.754
_diffrn_reflns_theta_min 4.073
_diffrn_source 'micro-focus sealed X-ray tube'
_diffrn_source_type 'Rigaku (Cu) X-ray Source'
_exptl_absorpt_coefficient_mu 19.216
_exptl_absorpt_correction_T_max 0.12161
_exptl_absorpt_correction_T_min 0.03393
_exptl_absorpt_correction_type sphere
_exptl_absorpt_process_details
;
CrysAlisPro 1.171.42.72a (Rigaku Oxford Diffraction, 2022)
Spherical absorption correction
using equivalent radius and absorption coefficient.
Empirical absorption correction using spherical harmonics,
implemented in SCALE3 ABSPACK scaling algorithm.
;
_exptl_crystal_colour colourless
_exptl_crystal_colour_primary colourless
_exptl_crystal_density_diffrn 1.946
_exptl_crystal_description block
_exptl_crystal_F_000 9036
_exptl_crystal_size_max 0.414
_exptl_crystal_size_mid 0.23
_exptl_crystal_size_min 0.178
_exptl_crystal_size_rad 0.143
_refine_diff_density_max 4.353
_refine_diff_density_min -1.419
_refine_diff_density_rms 0.368
_refine_ls_extinction_method none
_refine_ls_goodness_of_fit_ref 1.121
_refine_ls_hydrogen_treatment constr
_refine_ls_matrix_type full
_refine_ls_number_parameters 209
_refine_ls_number_reflns 3402
_refine_ls_number_restraints 182
_refine_ls_restrained_S_all 1.099
_refine_ls_R_factor_all 0.0757
_refine_ls_R_factor_gt 0.0753
_refine_ls_shift/su_max 0.001
_refine_ls_shift/su_mean 0.000
_refine_ls_structure_factor_coef Fsqd
_refine_ls_weighting_details 'w=1/[\s^2^(Fo^2^)+(0.1234P)^2^+650.2789P] where P=(Fo^2^+2Fc^2^)/3'
_refine_ls_weighting_scheme calc
_refine_ls_wR_factor_gt 0.2046
_refine_ls_wR_factor_ref 0.2050
_reflns_Friedel_coverage 0.000
_reflns_number_gt 3358
_reflns_number_total 3402
_reflns_threshold_expression 'I > 2\s(I)'
_cod_data_source_file d5nr04708k2.cif
_cod_data_source_block Ag12-tmdp
_cod_original_cell_volume 15882.6(4)
_cod_original_sg_symbol_H-M 'R -3 c'
_cod_database_code 1576761
_shelx_shelxl_version_number 2018/3
_chemical_oxdiff_formula C75H96Ag12F18N6O12S6
_shelx_space_group_comment
;
The symmetry employed for this shelxl refinement is uniquely defined
by the following loop, which should always be used as a source of
symmetry information in preference to the above space-group names.
They are only intended as comments.
;
_shelx_estimated_absorpt_t_max 0.131
_shelx_estimated_absorpt_t_min 0.046
_reflns_odcompleteness_completeness 99.94
_reflns_odcompleteness_iscentric 1
_reflns_odcompleteness_theta 66.97
_olex2_refinement_description
;
1. Twinned data refinement
 Scales: 0.9784(18)
 0.0216(18)
2. Fixed Uiso
 At 1.2 times of:
  All C(H) groups, All C(H,H) groups
 At 1.5 times of:
  All C(H,H,H) groups
3. Rigid bond restraints
 All non-hydrogen atoms
 with sigma for 1-2 distances of 0.005 and sigma for 1-3 distances of 0.005
4. Uiso/Uaniso restraints and constraints
All non-hydrogen atoms have similar U: within 2A with sigma of 0.01 and sigma
for terminal atoms of 0.02 within 2A
5. Others
 Sof(Ag3)=1-FVAR(1)
 Sof(Ag1)=FVAR(1)
 Fixed Sof: H9A(0.5) H9B(0.5)
6.a Secondary CH2 refined with riding coordinates:
 C3(H3A,H3B), C9(H9A,H9B)
6.b Aromatic/amide H refined with riding coordinates:
 C6(H6), C13(H13), C7(H7), C11(H11)
6.c Idealised Me refined as rotating group:
 C8(H8A,H8B,H8C), C10(H10A,H10B,H10C), C5(H5A,H5B,H5C)
;
_platon_squeeze_void_probe_radius 1.20
_olex2_submission_special_instructions 'No special instructions were received'
_oxdiff_exptl_absorpt_empirical_details
;
Empirical correction (ABSPACK) includes:
- Absorption correction using spherical harmonics
- Frame scaling
;
_oxdiff_exptl_absorpt_empirical_full_max 2.832
_oxdiff_exptl_absorpt_empirical_full_min 0.372

loop_
_space_group_symop_operation_xyz
'x, y, z'
'-y, x-y, z'
'-x+y, -x, z'
'y, x, -z+1/2'
'x-y, -y, -z+1/2'
'-x, -x+y, -z+1/2'
'x+2/3, y+1/3, z+1/3'
'-y+2/3, x-y+1/3, z+1/3'
'-x+y+2/3, -x+1/3, z+1/3'
'y+2/3, x+1/3, -z+5/6'
'x-y+2/3, -y+1/3, -z+5/6'
'-x+2/3, -x+y+1/3, -z+5/6'
'x+1/3, y+2/3, z+2/3'
'-y+1/3, x-y+2/3, z+2/3'
'-x+y+1/3, -x+2/3, z+2/3'
'y+1/3, x+2/3, -z+7/6'
'x-y+1/3, -y+2/3, -z+7/6'
'-x+1/3, -x+y+2/3, -z+7/6'
'-x, -y, -z'
'y, -x+y, -z'
'x-y, x, -z'
'-y, -x, z-1/2'
'-x+y, y, z-1/2'
'x, x-y, z-1/2'
'-x+2/3, -y+1/3, -z+1/3'
'y+2/3, -x+y+1/3, -z+1/3'
'x-y+2/3, x+1/3, -z+1/3'
'-y+2/3, -x+1/3, z-1/6'
'-x+y+2/3, y+1/3, z-1/6'
'x+2/3, x-y+1/3, z-1/6'
'-x+1/3, -y+2/3, -z+2/3'
'y+1/3, -x+y+2/3, -z+2/3'
'x-y+1/3, x+2/3, -z+2/3'
'-y+1/3, -x+2/3, z+1/6'
'-x+y+1/3, y+2/3, z+1/6'
'x+1/3, x-y+2/3, z+1/6'

loop_
_atom_site_label
_atom_site_type_symbol
_atom_site_fract_x
_atom_site_fract_y
_atom_site_fract_z
_atom_site_U_iso_or_equiv
_atom_site_adp_type
_atom_site_occupancy
_atom_site_site_symmetry_order
_atom_site_calc_flag
_atom_site_refinement_flags_posn
_atom_site_refinement_flags_adp
_atom_site_refinement_flags_occupancy
_atom_site_disorder_assembly
_atom_site_disorder_group
Ag1 Ag 0.30173(2) 0.70479(2) 0.57830(3) 0.0136(3) Uani 0.935(3) 1 d . U P A 1
Ag2 Ag 0.47041(2) 0.79398(2) 0.66413(3) 0.0225(3) Uani 1 1 d . U . . .
S1 S 0.39471(7) 0.77904(8) 0.59441(9) 0.0150(4) Uani 1 1 d . U . . .
O1 O 0.2490(3) 0.7753(3) 0.6010(3) 0.0239(12) Uani 1 1 d . U . . .
O2 O 0.2667(2) 0.7487(2) 0.5147(3) 0.0218(12) Uani 1 1 d . U . . .
F1 F 0.2083(3) 0.8272(3) 0.5421(3) 0.0417(14) Uani 1 1 d . U . . .
F3 F 0.2000(3) 0.7795(3) 0.4651(3) 0.0412(14) Uani 1 1 d . U . . .
N1 N 0.5521(3) 0.8696(3) 0.6626(3) 0.0192(13) Uani 1 1 d . U . . .
F2 F 0.2754(3) 0.8501(3) 0.4843(4) 0.0542(19) Uani 1 1 d . U . . .
C1 C 0.4173(3) 0.8218(3) 0.5233(4) 0.0171(14) Uani 1 1 d . U . . .
C4 C 0.2515(3) 0.7735(3) 0.5454(4) 0.0192(13) Uani 1 1 d . U . . .
C6 C 0.5972(3) 0.8676(3) 0.6579(4) 0.0224(15) Uani 1 1 d . U . . .
H6 H 0.594369 0.834736 0.648671 0.027 Uiso 1 1 calc R U . . .
C8 C 0.3947(4) 0.7855(4) 0.4705(5) 0.0264(17) Uani 1 1 d . U . . .
H8A H 0.405273 0.758645 0.472039 0.040 Uiso 1 1 calc R U . A 2
H8B H 0.408051 0.806022 0.434189 0.040 Uiso 1 1 calc R U . A 2
H8C H 0.356212 0.768358 0.471311 0.040 Uiso 1 1 calc R U . A 2
C10 C 0.3978(4) 0.8618(4) 0.5276(5) 0.0269(18) Uani 1 1 d . U . . .
H10A H 0.359701 0.843596 0.521151 0.040 Uiso 1 1 calc R U . . .
H10B H 0.415478 0.889074 0.497476 0.040 Uiso 1 1 calc R U . . .
H10C H 0.406002 0.878010 0.566731 0.040 Uiso 1 1 calc R U . . .
C12 C 0.6544(3) 0.9609(3) 0.6795(4) 0.0225(15) Uani 1 1 d . U . . .
C13 C 0.6076(3) 0.9640(3) 0.6815(4) 0.0242(16) Uani 1 1 d . U . . .
H13 H 0.609766 0.996995 0.687893 0.029 Uiso 1 1 calc R U . . .
C7 C 0.5582(3) 0.9185(3) 0.6742(4) 0.0233(16) Uani 1 1 d . U . . .
H7 H 0.527548 0.921644 0.677298 0.028 Uiso 1 1 calc R U . . .
C2 C 0.2333(4) 0.8076(4) 0.5088(5) 0.0273(15) Uani 1 1 d . U . . .
C5 C 0.4787(3) 0.8511(4) 0.5229(5) 0.0278(19) Uani 1 1 d . U . . .
H5A H 0.492281 0.875412 0.556361 0.042 Uiso 1 1 calc R U . . .
H5B H 0.491761 0.870934 0.486035 0.042 Uiso 1 1 calc R U . . .
H5C H 0.490666 0.825391 0.525931 0.042 Uiso 1 1 calc R U . . .
C11 C 0.6479(4) 0.9114(3) 0.6659(4) 0.0259(17) Uani 1 1 d . U . . .
H11 H 0.677895 0.907286 0.662000 0.031 Uiso 1 1 calc R U . . .
C3 C 0.7083(3) 1.0087(4) 0.6929(5) 0.0287(18) Uani 1 1 d . U . . .
H3A H 0.704452 1.040093 0.698275 0.034 Uiso 1 1 calc R U . . .
H3B H 0.732085 1.015384 0.658946 0.034 Uiso 1 1 calc R U . . .
C9 C 0.7336(4) 1.000000 0.750000 0.027(2) Uani 1 2 d S TU P . .
H9A H 0.737950 0.968950 0.744089 0.032 Uiso 0.5 1 calc R U P . .
H9B H 0.768999 1.031052 0.755910 0.032 Uiso 0.5 1 calc R U P . .
Ag3 Ag 0.3681(3) 0.7373(4) 0.5788(5) 0.016(2) Uani 0.065(3) 1 d . U P A 2

loop_
_atom_site_aniso_label
_atom_site_aniso_U_11
_atom_site_aniso_U_22
_atom_site_aniso_U_33
_atom_site_aniso_U_23
_atom_site_aniso_U_13
_atom_site_aniso_U_12
Ag1 0.0055(3) 0.0060(3) 0.0283(4) 0.0000(2) 0.0004(2) 0.0022(2)
Ag2 0.0114(4) 0.0123(4) 0.0321(4) 0.0030(2) -0.0045(2) -0.0029(3)
S1 0.0083(8) 0.0084(9) 0.0271(10) 0.0009(7) 0.0006(7) 0.0032(7)
O1 0.020(3) 0.017(3) 0.036(3) -0.002(2) 0.000(3) 0.011(2)
O2 0.020(3) 0.014(3) 0.037(3) -0.001(2) -0.003(2) 0.012(2)
F1 0.039(3) 0.040(4) 0.067(4) -0.008(3) -0.009(3) 0.036(3)
F3 0.039(3) 0.046(3) 0.054(4) -0.010(3) -0.017(3) 0.033(3)
N1 0.008(2) 0.009(3) 0.036(3) -0.001(2) -0.005(2) 0.001(2)
F2 0.029(3) 0.034(3) 0.100(5) 0.035(3) 0.008(3) 0.016(2)
C1 0.011(3) 0.014(3) 0.025(3) 0.004(2) 0.005(2) 0.006(2)
C4 0.010(3) 0.011(3) 0.038(3) 0.001(3) -0.001(3) 0.006(2)
C6 0.011(3) 0.012(3) 0.041(4) -0.007(3) -0.004(3) 0.004(2)
C8 0.026(4) 0.020(4) 0.028(3) 0.003(3) 0.000(3) 0.008(3)
C10 0.022(4) 0.019(4) 0.043(5) 0.011(3) 0.005(4) 0.013(4)
C12 0.013(3) 0.012(3) 0.041(4) -0.005(3) 0.000(3) 0.005(2)
C13 0.013(3) 0.009(3) 0.048(4) -0.004(3) -0.003(3) 0.004(2)
C7 0.010(3) 0.011(3) 0.046(4) -0.004(3) -0.002(3) 0.003(2)
C2 0.016(3) 0.023(4) 0.050(4) 0.003(3) -0.002(3) 0.015(3)
C5 0.010(3) 0.025(4) 0.045(5) 0.015(4) 0.005(3) 0.006(3)
C11 0.016(3) 0.015(3) 0.045(4) -0.011(3) -0.004(3) 0.006(3)
C3 0.012(3) 0.016(3) 0.050(5) -0.010(3) -0.004(3) 0.001(3)
C9 0.011(4) 0.012(5) 0.058(6) -0.016(4) -0.008(2) 0.006(2)
Ag3 0.011(3) 0.008(3) 0.024(4) -0.003(2) -0.002(2) 0.002(2)

loop_
_atom_type_symbol
_atom_type_description
_atom_type_scat_dispersion_real
_atom_type_scat_dispersion_imag
_atom_type_scat_source
C C 0.0181 0.0091 'International Tables Vol C Tables 4.2.6.8 and 6.1.1.4'
H H 0.0000 0.0000 'International Tables Vol C Tables 4.2.6.8 and 6.1.1.4'
Ag Ag 0.1306 4.2820 'International Tables Vol C Tables 4.2.6.8 and 6.1.1.4'
F F 0.0727 0.0534 'International Tables Vol C Tables 4.2.6.8 and 6.1.1.4'
N N 0.0311 0.0180 'International Tables Vol C Tables 4.2.6.8 and 6.1.1.4'
O O 0.0492 0.0322 'International Tables Vol C Tables 4.2.6.8 and 6.1.1.4'
S S 0.3331 0.5567 'International Tables Vol C Tables 4.2.6.8 and 6.1.1.4'

loop_
_exptl_crystal_face_index_h
_exptl_crystal_face_index_k
_exptl_crystal_face_index_l
_exptl_crystal_face_perp_dist
12 7 0 0.1011
-12 -7 0 0.0771
-6 1 14 0.1730
6 -1 -14 0.1730
14 -17 -2 0.1152
-14 17 2 0.1152
-18 11 2 0.1038
5 -14 9 0.1442
-15 9 -8 0.1675
-4 14 -9 0.1670
3 6 12 0.1998
-2 17 1 0.1031
18 -9 -2 0.1330
14 -8 9 0.1731

loop_
_geom_angle_atom_site_label_1
_geom_angle_atom_site_label_2
_geom_angle_atom_site_label_3
_geom_angle
_geom_angle_site_symmetry_1
_geom_angle_site_symmetry_3
_geom_angle_publ_flag
Ag1 Ag1 Ag1 60.0 3_565 2_665 ?
Ag1 Ag1 Ag2 96.57(2) 3_565 27_556 ?
Ag1 Ag1 Ag2 97.99(2) 2_665 2_665 ?
Ag1 Ag1 Ag2 136.096(17) 2_665 27_556 ?
Ag1 Ag1 Ag2 137.876(18) 3_565 2_665 ?
Ag2 Ag1 Ag2 74.404(14) 2_665 27_556 ?
S1 Ag1 Ag1 52.51(5) 2_665 2_665 ?
S1 Ag1 Ag1 111.80(5) 2_665 3_565 ?
S1 Ag1 Ag1 111.86(5) . 2_665 ?
S1 Ag1 Ag1 52.57(5) . 3_565 ?
S1 Ag1 Ag2 52.41(5) 2_665 2_665 ?
S1 Ag1 Ag2 124.64(5) 2_665 27_556 ?
S1 Ag1 Ag2 124.81(5) . 2_665 ?
S1 Ag1 Ag2 51.68(5) . 27_556 ?
S1 Ag1 S1 157.05(9) . 2_665 ?
O2 Ag1 Ag1 134.36(15) . 3_565 ?
O2 Ag1 Ag1 135.06(15) . 2_665 ?
O2 Ag1 Ag2 87.18(15) . 2_665 ?
O2 Ag1 Ag2 88.40(15) . 27_556 ?
O2 Ag1 S1 101.77(15) . 2_665 ?
O2 Ag1 S1 100.74(15) . . ?
Ag1 Ag2 Ag1 86.03(3) 3_565 26_456 ?
S1 Ag2 Ag1 81.77(5) 26_456 3_565 ?
S1 Ag2 Ag1 49.45(4) 26_456 26_456 ?
S1 Ag2 Ag1 80.35(5) . 26_456 ?
S1 Ag2 Ag1 50.93(5) . 3_565 ?
S1 Ag2 S1 114.04(9) . 26_456 ?
S1 Ag2 Ag3 98.09(18) . 26_456 ?
S1 Ag2 Ag3 19.82(17) 26_456 26_456 ?
S1 Ag2 Ag3 18.16(17) . . ?
S1 Ag2 Ag3 99.19(18) 26_456 . ?
N1 Ag2 Ag1 136.82(19) . 3_565 ?
N1 Ag2 Ag1 137.15(19) . 26_456 ?
N1 Ag2 S1 123.03(19) . . ?
N1 Ag2 S1 122.90(19) . 26_456 ?
N1 Ag2 Ag3 136.7(3) . 26_456 ?
N1 Ag2 Ag3 137.1(3) . . ?
Ag3 Ag2 Ag1 30.39(16) 26_456 26_456 ?
Ag3 Ag2 Ag1 75.90(18) . 26_456 ?
Ag3 Ag2 Ag3 86.1(4) 26_456 . ?
Ag1 S1 Ag1 74.91(6) . 3_565 ?
Ag1 S1 Ag2 78.88(6) . 27_556 ?
Ag1 S1 Ag2 134.61(8) . . ?
Ag1 S1 Ag2 76.67(6) 3_565 . ?
Ag1 S1 Ag2 134.17(8) 3_565 27_556 ?
Ag2 S1 Ag2 97.11(7) . 27_556 ?
C1 S1 Ag1 108.8(3) . 3_565 ?
C1 S1 Ag1 108.0(3) . . ?
C1 S1 Ag2 114.3(3) . . ?
C1 S1 Ag2 114.8(3) . 27_556 ?
Ag3 S1 Ag2 116.5(5) . . ?
Ag3 S1 C1 105.4(6) . . ?
C4 O2 Ag1 110.1(6) . . ?
C6 N1 Ag2 121.6(6) . . ?
C6 N1 C7 116.0(7) . . ?
C7 N1 Ag2 121.9(6) . . ?
S1 C1 Ag3 25.9(3) . . ?
C8 C1 S1 108.3(6) . . ?
C8 C1 C10 112.6(8) . . ?
C8 C1 C5 111.2(8) . . ?
C8 C1 Ag3 82.5(6) . . ?
C10 C1 S1 107.5(6) . . ?
C10 C1 C5 110.2(7) . . ?
C10 C1 Ag3 118.2(6) . . ?
C5 C1 S1 106.8(6) . . ?
C5 C1 Ag3 119.1(6) . . ?
O1 C4 C2 116.8(8) . . ?
O2 C4 O1 129.0(8) . . ?
O2 C4 C2 114.2(8) . . ?
N1 C6 H6 118.0 . . ?
N1 C6 C11 124.0(8) . . ?
C11 C6 H6 118.0 . . ?
C1 C8 H8A 109.5 . . ?
C1 C8 H8B 109.5 . . ?
C1 C8 H8C 109.5 . . ?
C1 C8 Ag3 64.3(5) . . ?
H8A C8 H8B 109.5 . . ?
H8A C8 H8C 109.5 . . ?
H8B C8 H8C 109.5 . . ?
Ag3 C8 H8A 71.2 . . ?
Ag3 C8 H8B 173.1 . . ?
Ag3 C8 H8C 76.2 . . ?
C1 C10 H10A 109.5 . . ?
C1 C10 H10B 109.5 . . ?
C1 C10 H10C 109.5 . . ?
H10A C10 H10B 109.5 . . ?
H10A C10 H10C 109.5 . . ?
H10B C10 H10C 109.5 . . ?
C13 C12 C3 121.6(8) . . ?
C11 C12 C13 116.0(8) . . ?
C11 C12 C3 122.4(8) . . ?
C12 C13 H13 119.7 . . ?
C7 C13 C12 120.5(8) . . ?
C7 C13 H13 119.7 . . ?
N1 C7 C13 123.0(8) . . ?
N1 C7 H7 118.5 . . ?
C13 C7 H7 118.5 . . ?
F1 C2 C4 113.4(8) . . ?
F3 C2 F1 106.7(7) . . ?
F3 C2 F2 108.0(9) . . ?
F3 C2 C4 111.7(8) . . ?
F2 C2 F1 105.8(8) . . ?
F2 C2 C4 110.8(7) . . ?
C1 C5 H5A 109.5 . . ?
C1 C5 H5B 109.5 . . ?
C1 C5 H5C 109.5 . . ?
H5A C5 H5B 109.5 . . ?
H5A C5 H5C 109.5 . . ?
H5B C5 H5C 109.5 . . ?
C6 C11 H11 119.8 . . ?
C12 C11 C6 120.4(9) . . ?
C12 C11 H11 119.8 . . ?
C12 C3 H3A 109.3 . . ?
C12 C3 H3B 109.3 . . ?
C12 C3 C9 111.7(7) . . ?
H3A C3 H3B 107.9 . . ?
C9 C3 H3A 109.3 . . ?
C9 C3 H3B 109.3 . . ?
C3 C9 C3 113.1(10) 5_676 . ?
C3 C9 H9A 109.0 . . ?
C3 C9 H9A 109.0 5_676 . ?
C3 C9 H9B 109.0 5_676 . ?
C3 C9 H9B 109.0 . . ?
H9A C9 H9B 107.8 . . ?
Ag2 Ag3 Ag2 74.7(2) 27_556 . ?
S1 Ag3 Ag2 51.4(4) . 27_556 ?
S1 Ag3 Ag2 45.3(4) . . ?
S1 Ag3 C1 48.7(5) . . ?
S1 Ag3 C8 81.8(6) . . ?
S1 Ag3 Ag3 152.9(6) . 2_665 ?
S1 Ag3 Ag3 137.0(7) . 3_565 ?
C1 Ag3 Ag2 82.2(3) . . ?
C1 Ag3 Ag2 85.0(3) . 27_556 ?
C1 Ag3 C8 33.2(3) . . ?
C1 Ag3 Ag3 134.3(4) . 3_565 ?
C1 Ag3 Ag3 142.1(4) . 2_665 ?
C8 Ag3 Ag2 111.0(4) . 27_556 ?
C8 Ag3 Ag2 108.5(3) . . ?
C8 Ag3 Ag3 111.7(3) . 3_565 ?
C8 Ag3 Ag3 113.7(3) . 2_665 ?
Ag3 Ag3 Ag2 135.7(2) 2_665 . ?
Ag3 Ag3 Ag2 92.4(3) 3_565 . ?

loop_
_geom_bond_atom_site_label_1
_geom_bond_atom_site_label_2
_geom_bond_distance
_geom_bond_site_symmetry_2
_geom_bond_publ_flag
Ag1 Ag1 3.0089(10) 3_565 ?
Ag1 Ag1 3.0090(10) 2_665 ?
Ag1 Ag2 3.1020(9) 2_665 ?
Ag1 Ag2 3.1934(9) 27_556 ?
Ag1 S1 2.4729(19) . ?
Ag1 S1 2.475(2) 2_665 ?
Ag1 O2 2.423(6) . ?
Ag2 S1 2.553(2) 26_456 ?
Ag2 S1 2.526(2) . ?
Ag2 N1 2.265(7) . ?
Ag2 Ag3 3.179(9) . ?
Ag2 Ag3 3.093(9) 26_456 ?
S1 C1 1.905(9) . ?
S1 Ag3 1.108(9) . ?
O1 C4 1.242(11) . ?
O2 C4 1.214(11) . ?
F1 C2 1.336(11) . ?
F3 C2 1.319(12) . ?
N1 C6 1.329(11) . ?
N1 C7 1.351(11) . ?
F2 C2 1.331(11) . ?
C1 C8 1.485(13) . ?
C1 C10 1.512(12) . ?
C1 C5 1.528(11) . ?
C1 Ag3 2.445(12) . ?
C4 C2 1.551(12) . ?
C6 H6 0.9300 . ?
C6 C11 1.379(12) . ?
C8 H8A 0.9600 . ?
C8 H8B 0.9600 . ?
C8 H8C 0.9600 . ?
C8 Ag3 2.689(14) . ?
C10 H10A 0.9600 . ?
C10 H10B 0.9600 . ?
C10 H10C 0.9600 . ?
C12 C13 1.390(12) . ?
C12 C11 1.374(12) . ?
C12 C3 1.498(11) . ?
C13 H13 0.9300 . ?
C13 C7 1.376(12) . ?
C7 H7 0.9300 . ?
C5 H5A 0.9600 . ?
C5 H5B 0.9600 . ?
C5 H5C 0.9600 . ?
C11 H11 0.9300 . ?
C3 H3A 0.9700 . ?
C3 H3B 0.9700 . ?
C3 C9 1.543(12) . ?
C9 H9A 0.9700 . ?
C9 H9B 0.9700 . ?
Ag3 Ag3 3.043(15) 3_565 ?
Ag3 Ag3 3.043(15) 2_665 ?

loop_
_geom_torsion_atom_site_label_1
_geom_torsion_atom_site_label_2
_geom_torsion_atom_site_label_3
_geom_torsion_atom_site_label_4
_geom_torsion
_geom_torsion_site_symmetry_1
_geom_torsion_site_symmetry_2
_geom_torsion_site_symmetry_3
_geom_torsion_site_symmetry_4
_geom_torsion_publ_flag
Ag1 O2 C4 O1 -5.2(11) . . . . ?
Ag1 O2 C4 C2 174.5(5) . . . . ?
Ag2 S1 Ag3 Ag2 -108.4(4) 27_556 . . . ?
Ag2 S1 Ag3 Ag2 108.4(4) . . . 27_556 ?
Ag2 S1 Ag3 C1 -128.0(4) . . . . ?
Ag2 S1 Ag3 C1 123.6(4) 27_556 . . . ?
Ag2 S1 Ag3 C8 -126.4(3) . . . . ?
Ag2 S1 Ag3 C8 125.2(3) 27_556 . . . ?
Ag2 S1 Ag3 Ag3 -13.1(9) . . . 3_565 ?
Ag2 S1 Ag3 Ag3 106.0(12) . . . 2_665 ?
Ag2 S1 Ag3 Ag3 -2.4(14) 27_556 . . 2_665 ?
Ag2 S1 Ag3 Ag3 -121.5(6) 27_556 . . 3_565 ?
Ag2 N1 C6 C11 -169.8(8) . . . . ?
Ag2 N1 C7 C13 171.0(7) . . . . ?
S1 C1 C8 Ag3 1.3(3) . . . . ?
O1 C4 C2 F1 -11.2(11) . . . . ?
O1 C4 C2 F3 -131.8(9) . . . . ?
O1 C4 C2 F2 107.7(10) . . . . ?
O2 C4 C2 F1 169.2(8) . . . . ?
O2 C4 C2 F3 48.5(11) . . . . ?
O2 C4 C2 F2 -72.0(11) . . . . ?
N1 C6 C11 C12 -0.1(16) . . . . ?
C1 S1 Ag3 Ag2 -123.6(4) . . . 27_556 ?
C1 S1 Ag3 Ag2 128.0(4) . . . . ?
C1 S1 Ag3 C8 1.6(4) . . . . ?
C1 S1 Ag3 Ag3 -126.0(12) . . . 2_665 ?
C1 S1 Ag3 Ag3 114.9(6) . . . 3_565 ?
C6 N1 C7 C13 -0.8(14) . . . . ?
C10 C1 C8 Ag3 -117.5(7) . . . . ?
C12 C13 C7 N1 -2.4(16) . . . . ?
C12 C3 C9 C3 -61.3(6) . . . 5_676 ?
C13 C12 C11 C6 -3.0(15) . . . . ?
C13 C12 C3 C9 115.2(10) . . . . ?
C7 N1 C6 C11 2.1(14) . . . . ?
C5 C1 C8 Ag3 118.4(7) . . . . ?
C11 C12 C13 C7 4.2(15) . . . . ?
C11 C12 C3 C9 -63.2(12) . . . . ?
C3 C12 C13 C7 -174.3(9) . . . . ?
C3 C12 C11 C6 175.5(9) . . . . ?

loop_
_platon_squeeze_void_nr
_platon_squeeze_void_average_x
_platon_squeeze_void_average_y
_platon_squeeze_void_average_z
_platon_squeeze_void_volume
_platon_squeeze_void_count_electrons
_platon_squeeze_void_content
1 0.000 0.000 0.250 19 -10 ' '
2 0.000 0.000 0.750 19 -10 ' '
3 -0.006 0.247 0.747 693 -17 ' '
4 -0.066 0.367 0.066 693 -17 ' '
5 0.060 0.440 0.440 693 -17 ' '
6 0.333 0.667 0.417 20 -11 ' '
7 0.333 0.667 0.917 20 -11 ' '
8 0.667 0.333 0.083 20 -11 ' '
9 0.667 0.333 0.583 20 -11 ' '

loop_
_twin_individual_id
_twin_individual_mass_fraction_refined
1 0.9784(18)
2 0.0216(18)

loop_
_exptl_oxdiff_crystal_face_indexfrac_h
_exptl_oxdiff_crystal_face_indexfrac_k
_exptl_oxdiff_crystal_face_indexfrac_l
_exptl_oxdiff_crystal_face_x
_exptl_oxdiff_crystal_face_y
_exptl_oxdiff_crystal_face_z
11.5964 6.8450 0.1915 0.0707 0.0086 -0.9975
-11.5964 -6.8450 -0.1915 -0.0707 -0.0086 0.9975
-5.8149 1.4248 13.6320 0.9397 0.1143 0.3225
5.8149 -1.4248 -13.6320 -0.9397 -0.1143 -0.3225
14.0680 -17.4694 -1.6820 -0.1919 -0.9813 0.0158
-14.0680 17.4694 1.6820 0.1919 0.9813 -0.0158
-18.3938 10.7944 1.8650 0.1598 0.8166 0.5546
5.4587 -14.4555 8.9863 0.5476 -0.7283 0.4120
-15.2807 8.7977 -8.2183 -0.5425 0.7217 0.4299
-3.7894 14.4479 -8.5986 -0.5182 0.6891 -0.5066
3.0053 6.0010 12.0206 0.8686 0.1053 -0.4131
-2.0163 17.0316 1.0135 0.1628 0.7012 -0.6944
18.0006 -9.0053 -2.0222 -0.1612 -0.7376 -0.6181
14.0128 -8.0173 8.9990 0.5988 -0.6673 -0.3908
